data_7128245
loop_
_publ_author_name
'Parvin, Nasrina'
'Sen, Nilanjana'
'Muhasina, Puthan Veetil'
'Tothadi, Srinu'
'Parameswaran, Pattiyil'
'Khan, Shabana'

_publ_section_title
;
 The diverse reactivity of NOBF<sub>4</sub> towards silylene, disilene,
 germylene and stannylene.
;
_journal_issue 41
_journal_name_full 'Chemical communications (Cambridge, England)'
_journal_page_first 5008
_journal_page_last 5011
_journal_paper_doi 10.1039/d1cc01034d
_journal_volume 57
_journal_year 2021
_chemical_formula_moiety 'C21 H41 B F3 Ge N3 O Si2'
_chemical_formula_sum 'C21 H41 B F3 Ge N3 O Si2'
_chemical_formula_weight 548.15
_space_group_crystal_system monoclinic
_space_group_IT_number 7
_space_group_name_Hall 'P -2yac'
_space_group_name_H-M_alt 'P 1 n 1'
_atom_sites_solution_hydrogens geom
_audit_creation_date 2021-04-07
_audit_creation_method
;
Olex2 1.2
(compiled 2018.05.29 svn.r3508 for OlexSys, GUI svn.r5506)
;
_audit_update_record
;
2021-04-11 deposited with the CCDC.	2021-04-27 downloaded from the CCDC.
;
_cell_angle_alpha 90
_cell_angle_beta 95.21(9)
_cell_angle_gamma 90
_cell_formula_units_Z 4
_cell_length_a 8.74(2)
_cell_length_b 17.01(4)
_cell_length_c 18.55(3)
_cell_measurement_reflns_used 9846
_cell_measurement_temperature 100(2)
_cell_measurement_theta_max 21.85
_cell_measurement_theta_min 2.38
_cell_volume 2746(10)
_computing_cell_refinement 'SAINT v8.37A (Bruker, 2015)'
_computing_data_reduction 'SAINT v8.37A (Bruker, 2015)'
_computing_molecular_graphics 'Olex2 (Dolomanov et al., 2009)'
_computing_publication_material 'Olex2 (Dolomanov et al., 2009)'
_computing_structure_refinement 'XL (Sheldrick, 2008)'
_diffrn_ambient_temperature 100
_diffrn_measured_fraction_theta_full 1.000
_diffrn_measured_fraction_theta_max 1.000
_diffrn_measurement_device_type 'Bruker APEX-II CCD'
_diffrn_measurement_method '\f and \w scans'
_diffrn_radiation_type MoK\a
_diffrn_radiation_wavelength 0.71073
_diffrn_reflns_av_R_equivalents 0.2063
_diffrn_reflns_av_unetI/netI 0.1343
_diffrn_reflns_Laue_measured_fraction_full 1.000
_diffrn_reflns_Laue_measured_fraction_max 1.000
_diffrn_reflns_limit_h_max 10
_diffrn_reflns_limit_h_min -10
_diffrn_reflns_limit_k_max 20
_diffrn_reflns_limit_k_min -20
_diffrn_reflns_limit_l_max 22
_diffrn_reflns_limit_l_min -22
_diffrn_reflns_number 71335
_diffrn_reflns_point_group_measured_fraction_full 0.999
_diffrn_reflns_point_group_measured_fraction_max 0.999
_diffrn_reflns_theta_full 24.999
_diffrn_reflns_theta_max 24.999
_diffrn_reflns_theta_min 2.205
_diffrn_standards_number 0
_exptl_absorpt_coefficient_mu 1.240
_exptl_absorpt_correction_T_max 0.7454
_exptl_absorpt_correction_T_min 0.5636
_exptl_absorpt_correction_type multi-scan
_exptl_absorpt_process_details
'SADABS-2014/5 (Bruker,2014/5) was used for absorption correction. wR2(int) was 0.1393 before and 0.0972 after correction. The Ratio of minimum to maximum transmission is 0.7561. The \l/2 correction factor is Not present.'
_exptl_crystal_colour colourless
_exptl_crystal_colour_primary colourless
_exptl_crystal_density_diffrn 1.325
_exptl_crystal_description block
_exptl_crystal_F_000 1152
_exptl_crystal_size_max 0.15
_exptl_crystal_size_mid 0.12
_exptl_crystal_size_min 0.08
_refine_diff_density_max 0.910
_refine_diff_density_min -0.914
_refine_diff_density_rms 0.110
_refine_ls_abs_structure_details
;
 Flack x determined using 2301 quotients [(I+)-(I-)]/[(I+)+(I-)]
 (Parsons, Flack and Wagner, Acta Cryst. B69 (2013) 249-259).
;
_refine_ls_abs_structure_Flack 0.072(8)
_refine_ls_extinction_method none
_refine_ls_goodness_of_fit_ref 1.026
_refine_ls_hydrogen_treatment constr
_refine_ls_matrix_type full
_refine_ls_number_parameters 601
_refine_ls_number_reflns 9677
_refine_ls_number_restraints 2
_refine_ls_restrained_S_all 1.026
_refine_ls_R_factor_all 0.1262
_refine_ls_R_factor_gt 0.0675
_refine_ls_shift/su_max 0.001
_refine_ls_shift/su_mean 0.000
_refine_ls_structure_factor_coef Fsqd
_refine_ls_weighting_details 'w=1/[\s^2^(Fo^2^)+(0.0370P)^2^+7.3952P] where P=(Fo^2^+2Fc^2^)/3'
_refine_ls_weighting_scheme calc
_refine_ls_wR_factor_gt 0.1184
_refine_ls_wR_factor_ref 0.1409
_reflns_Friedel_coverage 0.995
_reflns_Friedel_fraction_full 0.999
_reflns_Friedel_fraction_max 0.999
_reflns_number_gt 6457
_reflns_number_total 9677
_reflns_threshold_expression 'I > 2\s(I)'
_cod_data_source_file d1cc01034d2.cif
_cod_data_source_block 4
_cod_depositor_comments 'Adding full bibliography for 7128241--7128247.cif.'
_cod_original_cell_volume 2748(11)
_cod_database_code 7128245
_shelx_shelxl_version_number 2014/7
_shelx_space_group_comment
;
The symmetry employed for this shelxl refinement is uniquely defined
by the following loop, which should always be used as a source of
symmetry information in preference to the above space-group names.
They are only intended as comments.
;
_shelx_estimated_absorpt_t_max 0.907
_shelx_estimated_absorpt_t_min 0.836
_olex2_refinement_description
;
1. Fixed Uiso
 At 1.2 times of:
  All C(H) groups
 At 1.5 times of:
  All C(H,H,H) groups
2.a Aromatic/amide H refined with riding coordinates:
 C7(H7), C8(H8), C9(H9), C10(H10), C11(H11), C39(H39), C40(H40), C41(H41),
 C42(H42), C43(H43)
2.b Idealised Me refined as rotating group:
 C3(H3A,H3B,H3C), C4(H4A,H4B,H4C), C5(H5A,H5B,H5C), C13(H13A,H13B,H13C),
 C14(H14A,H14B,H14C), C15(H15A,H15B,H15C), C16(H16A,H16B,H16C), C17(H17A,H17B,
 H17C), C18(H18A,H18B,H18C), C19(H19A,H19B,H19C), C20(H20A,H20B,H20C), C21(H21A,
 H21B,H21C), C23(H23A,H23B,H23C), C24(H24A,H24B,H24C), C25(H25A,H25B,H25C),
 C26(H26A,H26B,H26C), C27(H27A,H27B,H27C), C28(H28A,H28B,H28C), C30(H30A,H30B,
 H30C), C31(H31A,H31B,H31C), C32(H32A,H32B,H32C), C35(H35A,H35B,H35C), C36(H36A,
 H36B,H36C), C37(H37A,H37B,H37C)
;
_olex2_submission_special_instructions 'No special instructions were received'

loop_
_space_group_symop_operation_xyz
'x, y, z'
'x+1/2, -y, z+1/2'

loop_
_atom_site_label
_atom_site_type_symbol
_atom_site_fract_x
_atom_site_fract_y
_atom_site_fract_z
_atom_site_U_iso_or_equiv
_atom_site_adp_type
_atom_site_occupancy
_atom_site_site_symmetry_order
_atom_site_calc_flag
_atom_site_refinement_flags_posn
_atom_site_refinement_flags_adp
_atom_site_refinement_flags_occupancy
_atom_site_disorder_assembly
_atom_site_disorder_group
Ge1 Ge 0.67315(13) 0.41689(8) 0.44610(7) 0.0262(3) Uani 1 1 d . . . . .
Ge2 Ge 0.27381(13) 0.96109(8) 0.56390(7) 0.0243(3) Uani 1 1 d . . . . .
Si1 Si 0.4220(4) 0.3075(2) 0.3735(2) 0.0312(9) Uani 1 1 d . . . . .
Si2 Si 0.6259(4) 0.4113(2) 0.28290(19) 0.0307(9) Uani 1 1 d . . . . .
Si3 Si 0.2484(4) 1.0607(2) 0.69446(19) 0.0321(10) Uani 1 1 d . . . . .
Si4 Si 0.4653(4) 0.9162(2) 0.70748(19) 0.0328(9) Uani 1 1 d . . . . .
F1 F 1.0541(10) 0.5263(7) 0.4452(5) 0.086(4) Uani 1 1 d . . . . .
F2 F 0.9055(9) 0.5160(5) 0.5387(4) 0.046(2) Uani 1 1 d . . . . .
F3 F 0.8555(13) 0.6054(5) 0.4516(5) 0.080(3) Uani 1 1 d . . . . .
F4 F 0.1881(10) 1.1101(4) 0.4429(4) 0.047(2) Uani 1 1 d . . . . .
F5 F -0.0578(8) 1.0772(5) 0.4566(4) 0.050(2) Uani 1 1 d . . . . .
F6 F 0.1034(10) 0.9892(5) 0.4132(4) 0.049(2) Uani 1 1 d . . . . .
O1 O 0.8110(10) 0.4775(5) 0.4221(4) 0.037(2) Uani 1 1 d . . . . .
O2 O 0.1335(10) 1.0243(5) 0.5356(4) 0.031(2) Uani 1 1 d . . . . .
N1 N 0.5708(13) 0.4505(6) 0.5276(6) 0.029(3) Uani 1 1 d . . . . .
N2 N 0.7321(11) 0.3539(6) 0.5288(5) 0.025(2) Uani 1 1 d . . . . .
N3 N 0.5668(11) 0.3774(6) 0.3676(5) 0.025(3) Uani 1 1 d . . . . .
N4 N 0.3360(11) 0.9792(6) 0.6576(5) 0.025(3) Uani 1 1 d . . . . .
N5 N 0.4215(11) 0.9388(6) 0.4985(5) 0.023(2) Uani 1 1 d . . . . .
N6 N 0.2425(11) 0.8584(6) 0.5240(5) 0.025(2) Uani 1 1 d . . . . .
C1 C 0.6448(14) 0.3974(7) 0.5690(7) 0.025(3) Uani 1 1 d . . . . .
C2 C 0.8580(16) 0.2973(8) 0.5479(7) 0.035(3) Uani 1 1 d . . . . .
C3 C 0.9147(19) 0.2747(10) 0.4767(8) 0.066(6) Uani 1 1 d . . . . .
H3A H 0.8287 0.2548 0.4442 0.098 Uiso 1 1 calc GR . . . .
H3B H 0.9931 0.2337 0.4845 0.098 Uiso 1 1 calc GR . . . .
H3C H 0.9592 0.3208 0.4549 0.098 Uiso 1 1 calc GR . . . .
C4 C 0.8010(17) 0.2265(8) 0.5859(7) 0.044(4) Uani 1 1 d . . . . .
H4A H 0.7623 0.2428 0.6316 0.066 Uiso 1 1 calc GR . . . .
H4B H 0.8854 0.1890 0.5959 0.066 Uiso 1 1 calc GR . . . .
H4C H 0.7180 0.2014 0.5550 0.066 Uiso 1 1 calc GR . . . .
C5 C 0.9860(17) 0.3374(10) 0.5958(10) 0.066(5) Uani 1 1 d . . . . .
H5A H 1.0242 0.3827 0.5702 0.099 Uiso 1 1 calc GR . . . .
H5B H 1.0701 0.3000 0.6073 0.099 Uiso 1 1 calc GR . . . .
H5C H 0.9460 0.3551 0.6407 0.099 Uiso 1 1 calc GR . . . .
C6 C 0.6284(15) 0.3865(8) 0.6485(7) 0.031(3) Uani 1 1 d . . . . .
C7 C 0.7053(18) 0.4352(8) 0.6989(8) 0.044(4) Uani 1 1 d . . . . .
H7 H 0.7777 0.4723 0.6843 0.053 Uiso 1 1 calc R . . . .
C8 C 0.6768(18) 0.4298(9) 0.7707(7) 0.050(4) Uani 1 1 d . . . . .
H8 H 0.7299 0.4631 0.8056 0.060 Uiso 1 1 calc R . . . .
C9 C 0.5717(17) 0.3764(9) 0.7916(7) 0.047(4) Uani 1 1 d . . . . .
H9 H 0.5517 0.3736 0.8411 0.056 Uiso 1 1 calc R . . . .
C10 C 0.4950(18) 0.3270(9) 0.7420(8) 0.052(4) Uani 1 1 d . . . . .
H10 H 0.4250 0.2888 0.7569 0.062 Uiso 1 1 calc R . . . .
C11 C 0.5225(16) 0.3342(9) 0.6683(7) 0.039(4) Uani 1 1 d . . . . .
H11 H 0.4670 0.3026 0.6327 0.047 Uiso 1 1 calc R . . . .
C12 C 0.4646(14) 0.5144(7) 0.5397(7) 0.029(3) Uani 1 1 d . . . . .
C13 C 0.5537(16) 0.5795(8) 0.5806(8) 0.045(4) Uani 1 1 d . . . . .
H13A H 0.5814 0.5628 0.6306 0.068 Uiso 1 1 calc GR . . . .
H13B H 0.4901 0.6269 0.5804 0.068 Uiso 1 1 calc GR . . . .
H13C H 0.6473 0.5908 0.5571 0.068 Uiso 1 1 calc GR . . . .
C14 C 0.3326(15) 0.4890(9) 0.5806(8) 0.043(4) Uani 1 1 d . . . . .
H14A H 0.2900 0.4397 0.5602 0.064 Uiso 1 1 calc GR . . . .
H14B H 0.2529 0.5297 0.5768 0.064 Uiso 1 1 calc GR . . . .
H14C H 0.3688 0.4810 0.6316 0.064 Uiso 1 1 calc GR . . . .
C15 C 0.4044(16) 0.5423(8) 0.4637(7) 0.039(4) Uani 1 1 d . . . . .
H15A H 0.4913 0.5566 0.4365 0.059 Uiso 1 1 calc GR . . . .
H15B H 0.3381 0.5882 0.4677 0.059 Uiso 1 1 calc GR . . . .
H15C H 0.3455 0.5000 0.4384 0.059 Uiso 1 1 calc GR . . . .
C16 C 0.3945(16) 0.2823(8) 0.4693(7) 0.039(4) Uani 1 1 d . . . . .
H16A H 0.4914 0.2628 0.4935 0.059 Uiso 1 1 calc GR . . . .
H16B H 0.3154 0.2416 0.4704 0.059 Uiso 1 1 calc GR . . . .
H16C H 0.3621 0.3294 0.4944 0.059 Uiso 1 1 calc GR . . . .
C17 C 0.2319(17) 0.3435(9) 0.3360(8) 0.053(4) Uani 1 1 d . . . . .
H17A H 0.2045 0.3905 0.3625 0.079 Uiso 1 1 calc GR . . . .
H17B H 0.1547 0.3025 0.3408 0.079 Uiso 1 1 calc GR . . . .
H17C H 0.2356 0.3566 0.2847 0.079 Uiso 1 1 calc GR . . . .
C18 C 0.4743(18) 0.2160(8) 0.3300(8) 0.053(4) Uani 1 1 d . . . . .
H18A H 0.4714 0.2241 0.2776 0.080 Uiso 1 1 calc GR . . . .
H18B H 0.4014 0.1746 0.3402 0.080 Uiso 1 1 calc GR . . . .
H18C H 0.5782 0.2004 0.3489 0.080 Uiso 1 1 calc GR . . . .
C19 C 0.6190(16) 0.5175(8) 0.2757(7) 0.038(4) Uani 1 1 d . . . . .
H19A H 0.5285 0.5372 0.2975 0.058 Uiso 1 1 calc GR . . . .
H19B H 0.6128 0.5327 0.2245 0.058 Uiso 1 1 calc GR . . . .
H19C H 0.7120 0.5400 0.3011 0.058 Uiso 1 1 calc GR . . . .
C20 C 0.8205(17) 0.3745(9) 0.2716(8) 0.050(4) Uani 1 1 d . . . . .
H20A H 0.8935 0.3972 0.3091 0.075 Uiso 1 1 calc GR . . . .
H20B H 0.8498 0.3896 0.2238 0.075 Uiso 1 1 calc GR . . . .
H20C H 0.8217 0.3171 0.2759 0.075 Uiso 1 1 calc GR . . . .
C21 C 0.4927(18) 0.3740(10) 0.2068(7) 0.051(4) Uani 1 1 d . . . . .
H21A H 0.5101 0.3176 0.2004 0.076 Uiso 1 1 calc GR . . . .
H21B H 0.5113 0.4020 0.1623 0.076 Uiso 1 1 calc GR . . . .
H21C H 0.3863 0.3827 0.2177 0.076 Uiso 1 1 calc GR . . . .
B22 B 0.0897(17) 1.0508(9) 0.4602(8) 0.025(4) Uani 1 1 d . . . . .
C23 C 0.3379(17) 1.0833(9) 0.7872(7) 0.045(4) Uani 1 1 d . . . . .
H23A H 0.3401 1.0356 0.8169 0.068 Uiso 1 1 calc GR . . . .
H23B H 0.2776 1.1239 0.8092 0.068 Uiso 1 1 calc GR . . . .
H23C H 0.4430 1.1022 0.7843 0.068 Uiso 1 1 calc GR . . . .
C24 C 0.2813(17) 1.1504(8) 0.6418(7) 0.045(4) Uani 1 1 d . . . . .
H24A H 0.3908 1.1549 0.6350 0.067 Uiso 1 1 calc GR . . . .
H24B H 0.2486 1.1966 0.6680 0.067 Uiso 1 1 calc GR . . . .
H24C H 0.2220 1.1472 0.5945 0.067 Uiso 1 1 calc GR . . . .
C25 C 0.0424(15) 1.0411(9) 0.6984(7) 0.043(4) Uani 1 1 d . . . . .
H25A H -0.0075 1.0361 0.6492 0.065 Uiso 1 1 calc GR . . . .
H25B H -0.0043 1.0846 0.7232 0.065 Uiso 1 1 calc GR . . . .
H25C H 0.0294 0.9922 0.7250 0.065 Uiso 1 1 calc GR . . . .
C26 C 0.3696(18) 0.8716(9) 0.7817(7) 0.049(4) Uani 1 1 d . . . . .
H26A H 0.3426 0.9128 0.8153 0.074 Uiso 1 1 calc GR . . . .
H26B H 0.4391 0.8338 0.8076 0.074 Uiso 1 1 calc GR . . . .
H26C H 0.2762 0.8446 0.7619 0.074 Uiso 1 1 calc GR . . . .
C27 C 0.5277(18) 0.8333(9) 0.6527(7) 0.048(4) Uani 1 1 d . . . . .
H27A H 0.4388 0.8005 0.6370 0.072 Uiso 1 1 calc GR . . . .
H27B H 0.6038 0.8018 0.6820 0.072 Uiso 1 1 calc GR . . . .
H27C H 0.5735 0.8538 0.6103 0.072 Uiso 1 1 calc GR . . . .
C28 C 0.6425(15) 0.9705(9) 0.7379(7) 0.045(4) Uani 1 1 d . . . . .
H28A H 0.6904 0.9900 0.6956 0.068 Uiso 1 1 calc GR . . . .
H28B H 0.7140 0.9353 0.7659 0.068 Uiso 1 1 calc GR . . . .
H28C H 0.6170 1.0149 0.7682 0.068 Uiso 1 1 calc GR . . . .
C29 C 0.5517(13) 0.9814(8) 0.4708(7) 0.029(3) Uani 1 1 d . . . . .
C30 C 0.5631(17) 1.0578(8) 0.5116(8) 0.047(4) Uani 1 1 d . . . . .
H30A H 0.4682 1.0879 0.5008 0.070 Uiso 1 1 calc GR . . . .
H30B H 0.6503 1.0882 0.4969 0.070 Uiso 1 1 calc GR . . . .
H30C H 0.5782 1.0472 0.5636 0.070 Uiso 1 1 calc GR . . . .
C31 C 0.5182(18) 0.9989(9) 0.3897(7) 0.050(4) Uani 1 1 d . . . . .
H31A H 0.5113 0.9494 0.3626 0.074 Uiso 1 1 calc GR . . . .
H31B H 0.6012 1.0311 0.3732 0.074 Uiso 1 1 calc GR . . . .
H31C H 0.4208 1.0274 0.3815 0.074 Uiso 1 1 calc GR . . . .
C32 C 0.6987(15) 0.9355(9) 0.4843(9) 0.051(4) Uani 1 1 d . . . . .
H32A H 0.7183 0.9246 0.5362 0.077 Uiso 1 1 calc GR . . . .
H32B H 0.7840 0.9663 0.4681 0.077 Uiso 1 1 calc GR . . . .
H32C H 0.6896 0.8859 0.4575 0.077 Uiso 1 1 calc GR . . . .
C33 C 0.3569(14) 0.8700(7) 0.4816(6) 0.020(3) Uani 1 1 d . . . . .
C34 C 0.1202(13) 0.7990(7) 0.5234(6) 0.026(3) Uani 1 1 d . . . . .
C35 C 0.0268(15) 0.8216(8) 0.5853(7) 0.037(4) Uani 1 1 d . . . . .
H35A H 0.0939 0.8230 0.6305 0.056 Uiso 1 1 calc GR . . . .
H35B H -0.0548 0.7828 0.5893 0.056 Uiso 1 1 calc GR . . . .
H35C H -0.0190 0.8736 0.5759 0.056 Uiso 1 1 calc GR . . . .
C36 C 0.1873(16) 0.7190(8) 0.5358(8) 0.045(4) Uani 1 1 d . . . . .
H36A H 0.2509 0.7060 0.4966 0.068 Uiso 1 1 calc GR . . . .
H36B H 0.1044 0.6804 0.5369 0.068 Uiso 1 1 calc GR . . . .
H36C H 0.2508 0.7181 0.5822 0.068 Uiso 1 1 calc GR . . . .
C37 C 0.0160(16) 0.8015(9) 0.4510(7) 0.042(4) Uani 1 1 d . . . . .
H37A H -0.0088 0.8562 0.4383 0.063 Uiso 1 1 calc GR . . . .
H37B H -0.0790 0.7724 0.4564 0.063 Uiso 1 1 calc GR . . . .
H37C H 0.0701 0.7773 0.4126 0.063 Uiso 1 1 calc GR . . . .
C38 C 0.4019(15) 0.8168(8) 0.4234(6) 0.028(3) Uani 1 1 d . . . . .
C39 C 0.3309(18) 0.8270(9) 0.3541(8) 0.044(4) Uani 1 1 d . . . . .
H39 H 0.2523 0.8649 0.3438 0.053 Uiso 1 1 calc R . . . .
C40 C 0.382(2) 0.7780(10) 0.3000(7) 0.053(5) Uani 1 1 d . . . . .
H40 H 0.3349 0.7827 0.2519 0.064 Uiso 1 1 calc R . . . .
C41 C 0.492(2) 0.7255(10) 0.3139(9) 0.057(5) Uani 1 1 d . . . . .
H41 H 0.5223 0.6933 0.2759 0.069 Uiso 1 1 calc R . . . .
C42 C 0.5655(17) 0.7169(8) 0.3831(8) 0.043(4) Uani 1 1 d . . . . .
H42 H 0.6471 0.6804 0.3927 0.052 Uiso 1 1 calc R . . . .
C43 C 0.5156(16) 0.7631(8) 0.4376(7) 0.037(4) Uani 1 1 d . . . . .
H43 H 0.5614 0.7572 0.4857 0.044 Uiso 1 1 calc R . . . .
B1 B 0.9089(18) 0.5325(11) 0.4636(8) 0.034(4) Uani 1 1 d . . . . .

loop_
_atom_site_aniso_label
_atom_site_aniso_U_11
_atom_site_aniso_U_22
_atom_site_aniso_U_33
_atom_site_aniso_U_23
_atom_site_aniso_U_13
_atom_site_aniso_U_12
Ge1 0.0245(8) 0.0345(8) 0.0197(7) 0.0009(7) 0.0030(6) -0.0004(7)
Ge2 0.0249(7) 0.0337(8) 0.0145(7) -0.0008(7) 0.0030(6) 0.0007(7)
Si1 0.026(2) 0.043(2) 0.025(2) -0.0057(18) 0.0020(17) -0.0050(18)
Si2 0.032(2) 0.040(2) 0.020(2) 0.0011(18) 0.0045(17) 0.0025(19)
Si3 0.035(2) 0.045(3) 0.0171(19) -0.0025(17) 0.0064(17) 0.0030(19)
Si4 0.035(2) 0.045(3) 0.0182(19) 0.0016(19) -0.0007(16) 0.004(2)
F1 0.039(5) 0.175(11) 0.043(6) -0.003(6) 0.003(4) -0.028(6)
F2 0.051(5) 0.058(6) 0.027(5) 0.000(4) 0.001(4) -0.014(4)
F3 0.119(9) 0.044(6) 0.073(8) 0.007(5) -0.017(6) -0.007(6)
F4 0.045(5) 0.055(5) 0.040(5) 0.007(5) 0.002(4) -0.013(5)
F5 0.035(5) 0.068(6) 0.045(5) 0.016(4) -0.004(4) 0.007(4)
F6 0.074(6) 0.048(6) 0.023(4) -0.003(4) -0.014(4) 0.002(5)
O1 0.037(6) 0.054(7) 0.021(5) 0.002(5) 0.002(4) -0.015(5)
O2 0.032(5) 0.036(6) 0.026(5) -0.004(4) 0.008(4) 0.008(4)
N1 0.037(7) 0.028(7) 0.022(6) -0.007(5) 0.001(5) 0.002(6)
N2 0.022(6) 0.027(6) 0.027(6) 0.006(5) 0.004(5) 0.000(5)
N3 0.019(6) 0.049(7) 0.007(5) 0.003(5) -0.006(4) -0.003(5)
N4 0.027(6) 0.044(7) 0.006(5) -0.006(5) 0.003(4) 0.003(5)
N5 0.025(6) 0.033(7) 0.012(5) -0.002(5) 0.005(5) -0.003(5)
N6 0.022(6) 0.030(6) 0.024(6) 0.000(5) 0.006(5) 0.005(5)
C1 0.018(7) 0.035(8) 0.023(7) -0.001(6) 0.007(6) -0.003(6)
C2 0.036(8) 0.036(9) 0.032(8) 0.005(7) 0.009(7) 0.002(7)
C3 0.073(13) 0.083(14) 0.045(11) 0.018(9) 0.032(9) 0.055(11)
C4 0.055(10) 0.050(10) 0.028(8) 0.002(7) 0.006(8) 0.003(8)
C5 0.036(10) 0.051(11) 0.106(15) 0.005(10) -0.025(10) 0.000(8)
C6 0.031(8) 0.045(9) 0.018(7) 0.001(6) 0.002(6) -0.002(7)
C7 0.056(10) 0.037(9) 0.038(9) -0.002(7) -0.008(8) -0.006(8)
C8 0.062(11) 0.066(12) 0.021(8) -0.009(7) -0.001(8) 0.000(9)
C9 0.054(10) 0.067(11) 0.021(8) -0.003(8) 0.012(7) 0.008(9)
C10 0.071(12) 0.055(11) 0.032(9) 0.000(8) 0.016(8) -0.013(9)
C11 0.044(9) 0.057(10) 0.017(7) -0.002(7) 0.001(7) -0.012(8)
C12 0.023(7) 0.031(8) 0.032(8) -0.003(6) 0.002(6) 0.010(6)
C13 0.046(10) 0.037(9) 0.052(10) -0.005(8) -0.004(8) 0.011(8)
C14 0.040(9) 0.054(10) 0.036(9) -0.001(7) 0.016(7) 0.007(7)
C15 0.046(9) 0.038(9) 0.034(8) 0.000(7) 0.001(7) 0.011(7)
C16 0.043(9) 0.048(10) 0.026(8) -0.001(7) 0.004(7) -0.017(7)
C17 0.053(10) 0.057(11) 0.045(10) 0.006(8) -0.009(8) -0.001(9)
C18 0.067(11) 0.051(10) 0.043(10) -0.013(8) 0.014(8) -0.008(9)
C19 0.045(9) 0.054(10) 0.017(7) -0.004(7) 0.005(7) 0.005(7)
C20 0.057(11) 0.062(11) 0.033(9) 0.002(8) 0.014(8) 0.021(9)
C21 0.061(11) 0.066(11) 0.026(8) -0.003(8) 0.007(8) -0.003(9)
B22 0.029(9) 0.024(9) 0.021(8) 0.004(7) -0.007(7) -0.008(7)
C23 0.063(10) 0.049(9) 0.022(8) -0.008(7) -0.003(7) 0.007(8)
C24 0.058(11) 0.035(9) 0.041(9) -0.007(7) 0.007(8) -0.005(8)
C25 0.038(8) 0.064(10) 0.029(8) -0.013(8) 0.010(7) 0.007(8)
C26 0.060(10) 0.054(10) 0.032(9) 0.002(8) 0.000(8) 0.001(9)
C27 0.058(10) 0.054(10) 0.030(8) 0.001(7) -0.008(8) 0.019(8)
C28 0.039(9) 0.079(12) 0.017(7) 0.000(8) 0.001(6) -0.003(8)
C29 0.015(7) 0.042(9) 0.033(8) 0.002(6) 0.013(6) 0.003(6)
C30 0.045(9) 0.045(10) 0.055(10) -0.019(8) 0.027(8) -0.024(8)
C31 0.063(10) 0.066(11) 0.022(8) -0.001(7) 0.016(7) -0.022(9)
C32 0.028(8) 0.056(11) 0.071(11) 0.016(9) 0.010(8) 0.003(7)
C33 0.021(7) 0.025(8) 0.013(7) 0.002(6) -0.005(5) 0.006(6)
C34 0.019(7) 0.032(8) 0.028(8) -0.003(6) 0.008(6) -0.003(6)
C35 0.030(8) 0.047(10) 0.036(9) 0.006(7) 0.007(7) -0.003(7)
C36 0.037(9) 0.043(10) 0.059(11) -0.003(8) 0.021(8) -0.004(7)
C37 0.042(9) 0.047(10) 0.035(9) -0.006(7) -0.003(7) -0.014(8)
C38 0.034(8) 0.034(8) 0.015(7) -0.004(6) 0.009(6) 0.001(7)
C39 0.052(10) 0.047(10) 0.031(9) -0.002(7) -0.006(8) 0.005(8)
C40 0.095(14) 0.049(10) 0.015(8) -0.012(7) 0.007(8) -0.010(10)
C41 0.093(15) 0.042(10) 0.040(11) -0.016(8) 0.028(10) -0.015(10)
C42 0.047(10) 0.035(9) 0.052(10) -0.009(8) 0.029(8) -0.006(7)
C43 0.046(9) 0.034(9) 0.034(8) -0.004(7) 0.020(7) 0.007(7)
B1 0.024(9) 0.055(12) 0.022(9) 0.002(8) 0.003(7) -0.010(9)

loop_
_atom_type_symbol
_atom_type_description
_atom_type_scat_dispersion_real
_atom_type_scat_dispersion_imag
_atom_type_scat_source
C C 0.0033 0.0016 'International Tables Vol C Tables 4.2.6.8 and 6.1.1.4'
H H 0.0000 0.0000 'International Tables Vol C Tables 4.2.6.8 and 6.1.1.4'
B B 0.0013 0.0007 'International Tables Vol C Tables 4.2.6.8 and 6.1.1.4'
F F 0.0171 0.0103 'International Tables Vol C Tables 4.2.6.8 and 6.1.1.4'
Ge Ge 0.1547 1.8001 'International Tables Vol C Tables 4.2.6.8 and 6.1.1.4'
N N 0.0061 0.0033 'International Tables Vol C Tables 4.2.6.8 and 6.1.1.4'
O O 0.0106 0.0060 'International Tables Vol C Tables 4.2.6.8 and 6.1.1.4'
Si Si 0.0817 0.0704 'International Tables Vol C Tables 4.2.6.8 and 6.1.1.4'

loop_
_geom_angle_atom_site_label_1
_geom_angle_atom_site_label_2
_geom_angle_atom_site_label_3
_geom_angle
_geom_angle_site_symmetry_1
_geom_angle_site_symmetry_3
_geom_angle_publ_flag
O1 Ge1 N1 115.2(5) . . ?
O1 Ge1 N2 114.3(4) . . ?
O1 Ge1 N3 110.4(4) . . ?
O1 Ge1 C1 119.2(4) . . ?
N1 Ge1 C1 34.3(4) . . ?
N2 Ge1 N1 69.1(5) . . ?
N2 Ge1 C1 34.9(4) . . ?
N3 Ge1 N1 120.7(5) . . ?
N3 Ge1 N2 121.9(5) . . ?
N3 Ge1 C1 130.4(4) . . ?
O2 Ge2 N4 109.9(4) . . ?
O2 Ge2 N5 116.7(4) . . ?
O2 Ge2 N6 113.0(4) . . ?
O2 Ge2 C33 118.8(4) . . ?
N4 Ge2 N5 119.4(4) . . ?
N4 Ge2 N6 123.5(4) . . ?
N4 Ge2 C33 131.3(4) . . ?
N5 Ge2 N6 69.5(4) . . ?
N5 Ge2 C33 34.5(4) . . ?
N6 Ge2 C33 35.1(4) . . ?
N3 Si1 C16 111.9(5) . . ?
N3 Si1 C17 112.5(6) . . ?
N3 Si1 C18 109.9(6) . . ?
C17 Si1 C16 104.2(7) . . ?
C18 Si1 C16 106.5(7) . . ?
C18 Si1 C17 111.6(7) . . ?
N3 Si2 C19 112.1(6) . . ?
N3 Si2 C20 109.4(6) . . ?
N3 Si2 C21 110.1(6) . . ?
C19 Si2 C20 110.8(7) . . ?
C19 Si2 C21 105.7(7) . . ?
C20 Si2 C21 108.6(7) . . ?
N4 Si3 C23 111.2(6) . . ?
N4 Si3 C24 110.6(6) . . ?
N4 Si3 C25 109.6(6) . . ?
C24 Si3 C23 104.2(7) . . ?
C25 Si3 C23 109.3(7) . . ?
C25 Si3 C24 111.8(7) . . ?
N4 Si4 C26 109.3(6) . . ?
N4 Si4 C27 112.5(6) . . ?
N4 Si4 C28 109.7(6) . . ?
C26 Si4 C27 105.9(7) . . ?
C26 Si4 C28 113.8(7) . . ?
C28 Si4 C27 105.6(7) . . ?
B1 O1 Ge1 131.6(8) . . ?
B22 O2 Ge2 127.4(8) . . ?
C1 N1 Ge1 90.9(8) . . ?
C1 N1 C12 135.0(11) . . ?
C12 N1 Ge1 133.9(8) . . ?
C1 N2 Ge1 90.7(8) . . ?
C1 N2 C2 132.5(11) . . ?
C2 N2 Ge1 134.4(8) . . ?
Ge1 N3 Si2 115.0(6) . . ?
Si1 N3 Ge1 122.1(5) . . ?
Si1 N3 Si2 122.8(5) . . ?
Si3 N4 Ge2 114.1(6) . . ?
Si3 N4 Si4 124.0(6) . . ?
Si4 N4 Ge2 121.8(6) . . ?
C29 N5 Ge2 135.8(8) . . ?
C33 N5 Ge2 91.5(7) . . ?
C33 N5 C29 132.5(10) . . ?
C33 N6 Ge2 90.2(7) . . ?
C33 N6 C34 132.5(10) . . ?
C34 N6 Ge2 135.4(8) . . ?
N1 C1 Ge1 54.8(6) . . ?
N1 C1 N2 109.2(11) . . ?
N1 C1 C6 124.8(11) . . ?
N2 C1 Ge1 54.5(6) . . ?
N2 C1 C6 126.0(11) . . ?
C6 C1 Ge1 178.8(10) . . ?
N2 C2 C3 104.7(11) . . ?
N2 C2 C4 111.2(11) . . ?
N2 C2 C5 109.8(11) . . ?
C3 C2 C4 111.0(12) . . ?
C3 C2 C5 110.1(14) . . ?
C4 C2 C5 110.0(12) . . ?
C2 C3 H3A 109.5 . . ?
C2 C3 H3B 109.5 . . ?
C2 C3 H3C 109.5 . . ?
H3A C3 H3B 109.5 . . ?
H3A C3 H3C 109.5 . . ?
H3B C3 H3C 109.5 . . ?
C2 C4 H4A 109.5 . . ?
C2 C4 H4B 109.5 . . ?
C2 C4 H4C 109.5 . . ?
H4A C4 H4B 109.5 . . ?
H4A C4 H4C 109.5 . . ?
H4B C4 H4C 109.5 . . ?
C2 C5 H5A 109.5 . . ?
C2 C5 H5B 109.5 . . ?
C2 C5 H5C 109.5 . . ?
H5A C5 H5B 109.5 . . ?
H5A C5 H5C 109.5 . . ?
H5B C5 H5C 109.5 . . ?
C7 C6 C1 120.4(13) . . ?
C11 C6 C1 118.3(12) . . ?
C11 C6 C7 120.9(13) . . ?
C6 C7 H7 120.2 . . ?
C6 C7 C8 119.6(14) . . ?
C8 C7 H7 120.2 . . ?
C7 C8 H8 119.9 . . ?
C9 C8 C7 120.1(14) . . ?
C9 C8 H8 119.9 . . ?
C8 C9 H9 119.6 . . ?
C8 C9 C10 120.8(13) . . ?
C10 C9 H9 119.6 . . ?
C9 C10 H10 120.7 . . ?
C9 C10 C11 118.6(14) . . ?
C11 C10 H10 120.7 . . ?
C6 C11 C10 119.9(13) . . ?
C6 C11 H11 120.1 . . ?
C10 C11 H11 120.1 . . ?
N1 C12 C13 108.4(10) . . ?
N1 C12 C14 113.0(11) . . ?
N1 C12 C15 105.0(10) . . ?
C13 C12 C15 110.6(11) . . ?
C14 C12 C13 109.9(12) . . ?
C14 C12 C15 109.8(11) . . ?
C12 C13 H13A 109.5 . . ?
C12 C13 H13B 109.5 . . ?
C12 C13 H13C 109.5 . . ?
H13A C13 H13B 109.5 . . ?
H13A C13 H13C 109.5 . . ?
H13B C13 H13C 109.5 . . ?
C12 C14 H14A 109.5 . . ?
C12 C14 H14B 109.5 . . ?
C12 C14 H14C 109.5 . . ?
H14A C14 H14B 109.5 . . ?
H14A C14 H14C 109.5 . . ?
H14B C14 H14C 109.5 . . ?
C12 C15 H15A 109.5 . . ?
C12 C15 H15B 109.5 . . ?
C12 C15 H15C 109.5 . . ?
H15A C15 H15B 109.5 . . ?
H15A C15 H15C 109.5 . . ?
H15B C15 H15C 109.5 . . ?
Si1 C16 H16A 109.5 . . ?
Si1 C16 H16B 109.5 . . ?
Si1 C16 H16C 109.5 . . ?
H16A C16 H16B 109.5 . . ?
H16A C16 H16C 109.5 . . ?
H16B C16 H16C 109.5 . . ?
Si1 C17 H17A 109.5 . . ?
Si1 C17 H17B 109.5 . . ?
Si1 C17 H17C 109.5 . . ?
H17A C17 H17B 109.5 . . ?
H17A C17 H17C 109.5 . . ?
H17B C17 H17C 109.5 . . ?
Si1 C18 H18A 109.5 . . ?
Si1 C18 H18B 109.5 . . ?
Si1 C18 H18C 109.5 . . ?
H18A C18 H18B 109.5 . . ?
H18A C18 H18C 109.5 . . ?
H18B C18 H18C 109.5 . . ?
Si2 C19 H19A 109.5 . . ?
Si2 C19 H19B 109.5 . . ?
Si2 C19 H19C 109.5 . . ?
H19A C19 H19B 109.5 . . ?
H19A C19 H19C 109.5 . . ?
H19B C19 H19C 109.5 . . ?
Si2 C20 H20A 109.5 . . ?
Si2 C20 H20B 109.5 . . ?
Si2 C20 H20C 109.5 . . ?
H20A C20 H20B 109.5 . . ?
H20A C20 H20C 109.5 . . ?
H20B C20 H20C 109.5 . . ?
Si2 C21 H21A 109.5 . . ?
Si2 C21 H21B 109.5 . . ?
Si2 C21 H21C 109.5 . . ?
H21A C21 H21B 109.5 . . ?
H21A C21 H21C 109.5 . . ?
H21B C21 H21C 109.5 . . ?
F4 B22 O2 109.1(10) . . ?
F5 B22 F4 110.8(12) . . ?
F5 B22 F6 110.9(11) . . ?
F5 B22 O2 107.9(11) . . ?
F6 B22 F4 108.5(12) . . ?
F6 B22 O2 109.6(11) . . ?
Si3 C23 H23A 109.5 . . ?
Si3 C23 H23B 109.5 . . ?
Si3 C23 H23C 109.5 . . ?
H23A C23 H23B 109.5 . . ?
H23A C23 H23C 109.5 . . ?
H23B C23 H23C 109.5 . . ?
Si3 C24 H24A 109.5 . . ?
Si3 C24 H24B 109.5 . . ?
Si3 C24 H24C 109.5 . . ?
H24A C24 H24B 109.5 . . ?
H24A C24 H24C 109.5 . . ?
H24B C24 H24C 109.5 . . ?
Si3 C25 H25A 109.5 . . ?
Si3 C25 H25B 109.5 . . ?
Si3 C25 H25C 109.5 . . ?
H25A C25 H25B 109.5 . . ?
H25A C25 H25C 109.5 . . ?
H25B C25 H25C 109.5 . . ?
Si4 C26 H26A 109.5 . . ?
Si4 C26 H26B 109.5 . . ?
Si4 C26 H26C 109.5 . . ?
H26A C26 H26B 109.5 . . ?
H26A C26 H26C 109.5 . . ?
H26B C26 H26C 109.5 . . ?
Si4 C27 H27A 109.5 . . ?
Si4 C27 H27B 109.5 . . ?
Si4 C27 H27C 109.5 . . ?
H27A C27 H27B 109.5 . . ?
H27A C27 H27C 109.5 . . ?
H27B C27 H27C 109.5 . . ?
Si4 C28 H28A 109.5 . . ?
Si4 C28 H28B 109.5 . . ?
Si4 C28 H28C 109.5 . . ?
H28A C28 H28B 109.5 . . ?
H28A C28 H28C 109.5 . . ?
H28B C28 H28C 109.5 . . ?
N5 C29 C30 105.4(10) . . ?
N5 C29 C31 110.5(10) . . ?
N5 C29 C32 111.1(11) . . ?
C30 C29 C31 108.9(12) . . ?
C30 C29 C32 110.4(12) . . ?
C32 C29 C31 110.4(11) . . ?
C29 C30 H30A 109.5 . . ?
C29 C30 H30B 109.5 . . ?
C29 C30 H30C 109.5 . . ?
H30A C30 H30B 109.5 . . ?
H30A C30 H30C 109.5 . . ?
H30B C30 H30C 109.5 . . ?
C29 C31 H31A 109.5 . . ?
C29 C31 H31B 109.5 . . ?
C29 C31 H31C 109.5 . . ?
H31A C31 H31B 109.5 . . ?
H31A C31 H31C 109.5 . . ?
H31B C31 H31C 109.5 . . ?
C29 C32 H32A 109.5 . . ?
C29 C32 H32B 109.5 . . ?
C29 C32 H32C 109.5 . . ?
H32A C32 H32B 109.5 . . ?
H32A C32 H32C 109.5 . . ?
H32B C32 H32C 109.5 . . ?
N5 C33 Ge2 53.9(6) . . ?
N5 C33 N6 108.5(10) . . ?
N5 C33 C38 124.9(11) . . ?
N6 C33 Ge2 54.7(6) . . ?
N6 C33 C38 126.5(11) . . ?
C38 C33 Ge2 174.4(9) . . ?
N6 C34 C35 105.1(10) . . ?
N6 C34 C36 110.5(10) . . ?
N6 C34 C37 110.9(10) . . ?
C35 C34 C37 109.5(11) . . ?
C36 C34 C35 110.2(11) . . ?
C36 C34 C37 110.5(11) . . ?
C34 C35 H35A 109.5 . . ?
C34 C35 H35B 109.5 . . ?
C34 C35 H35C 109.5 . . ?
H35A C35 H35B 109.5 . . ?
H35A C35 H35C 109.5 . . ?
H35B C35 H35C 109.5 . . ?
C34 C36 H36A 109.5 . . ?
C34 C36 H36B 109.5 . . ?
C34 C36 H36C 109.5 . . ?
H36A C36 H36B 109.5 . . ?
H36A C36 H36C 109.5 . . ?
H36B C36 H36C 109.5 . . ?
C34 C37 H37A 109.5 . . ?
C34 C37 H37B 109.5 . . ?
C34 C37 H37C 109.5 . . ?
H37A C37 H37B 109.5 . . ?
H37A C37 H37C 109.5 . . ?
H37B C37 H37C 109.5 . . ?
C39 C38 C33 118.0(12) . . ?
C43 C38 C33 120.4(11) . . ?
C43 C38 C39 121.4(13) . . ?
C38 C39 H39 121.8 . . ?
C38 C39 C40 116.3(14) . . ?
C40 C39 H39 121.8 . . ?
C39 C40 H40 118.9 . . ?
C41 C40 C39 122.2(15) . . ?
C41 C40 H40 118.9 . . ?
C40 C41 H41 119.4 . . ?
C40 C41 C42 121.2(15) . . ?
C42 C41 H41 119.4 . . ?
C41 C42 H42 121.1 . . ?
C43 C42 C41 117.7(15) . . ?
C43 C42 H42 121.1 . . ?
C38 C43 C42 121.1(14) . . ?
C38 C43 H43 119.5 . . ?
C42 C43 H43 119.5 . . ?
F1 B1 F2 109.6(12) . . ?
F1 B1 O1 109.9(13) . . ?
F2 B1 O1 109.2(11) . . ?
F3 B1 F1 110.7(14) . . ?
F3 B1 F2 107.9(13) . . ?
F3 B1 O1 109.4(12) . . ?

loop_
_geom_bond_atom_site_label_1
_geom_bond_atom_site_label_2
_geom_bond_distance
_geom_bond_site_symmetry_2
_geom_bond_publ_flag
Ge1 O1 1.677(9) . ?
Ge1 N1 1.913(11) . ?
Ge1 N2 1.904(10) . ?
Ge1 N3 1.786(9) . ?
Ge1 C1 2.340(13) . ?
Ge2 O2 1.680(9) . ?
Ge2 N4 1.799(10) . ?
Ge2 N5 1.889(10) . ?
Ge2 N6 1.907(11) . ?
Ge2 C33 2.336(12) . ?
Si1 N3 1.748(11) . ?
Si1 C16 1.865(13) . ?
Si1 C17 1.847(15) . ?
Si1 C18 1.830(14) . ?
Si2 N3 1.793(10) . ?
Si2 C19 1.811(15) . ?
Si2 C20 1.842(14) . ?
Si2 C21 1.859(15) . ?
Si3 N4 1.753(11) . ?
Si3 C23 1.864(13) . ?
Si3 C24 1.848(14) . ?
Si3 C25 1.839(14) . ?
Si4 N4 1.760(11) . ?
Si4 C26 1.838(15) . ?
Si4 C27 1.848(15) . ?
Si4 C28 1.847(14) . ?
F1 B1 1.348(18) . ?
F2 B1 1.425(16) . ?
F3 B1 1.337(19) . ?
F4 B22 1.382(16) . ?
F5 B22 1.361(17) . ?
F6 B22 1.375(17) . ?
O1 B1 1.443(18) . ?
O2 B22 1.486(16) . ?
N1 C1 1.317(15) . ?
N1 C12 1.461(16) . ?
N2 C1 1.338(15) . ?
N2 C2 1.481(16) . ?
N5 C29 1.480(15) . ?
N5 C33 1.325(15) . ?
N6 C33 1.342(15) . ?
N6 C34 1.471(15) . ?
C1 C6 1.505(16) . ?
C2 C3 1.502(18) . ?
C2 C4 1.504(18) . ?
C2 C5 1.526(19) . ?
C3 H3A 0.9800 . ?
C3 H3B 0.9800 . ?
C3 H3C 0.9800 . ?
C4 H4A 0.9800 . ?
C4 H4B 0.9800 . ?
C4 H4C 0.9800 . ?
C5 H5A 0.9800 . ?
C5 H5B 0.9800 . ?
C5 H5C 0.9800 . ?
C6 C7 1.378(18) . ?
C6 C11 1.359(18) . ?
C7 H7 0.9500 . ?
C7 C8 1.380(19) . ?
C8 H8 0.9500 . ?
C8 C9 1.37(2) . ?
C9 H9 0.9500 . ?
C9 C10 1.38(2) . ?
C10 H10 0.9500 . ?
C10 C11 1.415(18) . ?
C11 H11 0.9500 . ?
C12 C13 1.517(18) . ?
C12 C14 1.501(18) . ?
C12 C15 1.534(17) . ?
C13 H13A 0.9800 . ?
C13 H13B 0.9800 . ?
C13 H13C 0.9800 . ?
C14 H14A 0.9800 . ?
C14 H14B 0.9800 . ?
C14 H14C 0.9800 . ?
C15 H15A 0.9800 . ?
C15 H15B 0.9800 . ?
C15 H15C 0.9800 . ?
C16 H16A 0.9800 . ?
C16 H16B 0.9800 . ?
C16 H16C 0.9800 . ?
C17 H17A 0.9800 . ?
C17 H17B 0.9800 . ?
C17 H17C 0.9800 . ?
C18 H18A 0.9800 . ?
C18 H18B 0.9800 . ?
C18 H18C 0.9800 . ?
C19 H19A 0.9800 . ?
C19 H19B 0.9800 . ?
C19 H19C 0.9800 . ?
C20 H20A 0.9800 . ?
C20 H20B 0.9800 . ?
C20 H20C 0.9800 . ?
C21 H21A 0.9800 . ?
C21 H21B 0.9800 . ?
C21 H21C 0.9800 . ?
C23 H23A 0.9800 . ?
C23 H23B 0.9800 . ?
C23 H23C 0.9800 . ?
C24 H24A 0.9800 . ?
C24 H24B 0.9800 . ?
C24 H24C 0.9800 . ?
C25 H25A 0.9800 . ?
C25 H25B 0.9800 . ?
C25 H25C 0.9800 . ?
C26 H26A 0.9800 . ?
C26 H26B 0.9800 . ?
C26 H26C 0.9800 . ?
C27 H27A 0.9800 . ?
C27 H27B 0.9800 . ?
C27 H27C 0.9800 . ?
C28 H28A 0.9800 . ?
C28 H28B 0.9800 . ?
C28 H28C 0.9800 . ?
C29 C30 1.503(18) . ?
C29 C31 1.535(17) . ?
C29 C32 1.505(17) . ?
C30 H30A 0.9800 . ?
C30 H30B 0.9800 . ?
C30 H30C 0.9800 . ?
C31 H31A 0.9800 . ?
C31 H31B 0.9800 . ?
C31 H31C 0.9800 . ?
C32 H32A 0.9800 . ?
C32 H32B 0.9800 . ?
C32 H32C 0.9800 . ?
C33 C38 1.490(16) . ?
C34 C35 1.517(17) . ?
C34 C36 1.492(18) . ?
C34 C37 1.553(17) . ?
C35 H35A 0.9800 . ?
C35 H35B 0.9800 . ?
C35 H35C 0.9800 . ?
C36 H36A 0.9800 . ?
C36 H36B 0.9800 . ?
C36 H36C 0.9800 . ?
C37 H37A 0.9800 . ?
C37 H37B 0.9800 . ?
C37 H37C 0.9800 . ?
C38 C39 1.387(18) . ?
C38 C43 1.358(18) . ?
C39 H39 0.9500 . ?
C39 C40 1.41(2) . ?
C40 H40 0.9500 . ?
C40 C41 1.32(2) . ?
C41 H41 0.9500 . ?
C41 C42 1.39(2) . ?
C42 H42 0.9500 . ?
C42 C43 1.381(17) . ?
C43 H43 0.9500 . ?

loop_
_geom_torsion_atom_site_label_1
_geom_torsion_atom_site_label_2
_geom_torsion_atom_site_label_3
_geom_torsion_atom_site_label_4
_geom_torsion
_geom_torsion_site_symmetry_1
_geom_torsion_site_symmetry_2
_geom_torsion_site_symmetry_3
_geom_torsion_site_symmetry_4
_geom_torsion_publ_flag
Ge1 O1 B1 F1 136.3(11) . . . . ?
Ge1 O1 B1 F2 16.1(19) . . . . ?
Ge1 O1 B1 F3 -101.9(13) . . . . ?
Ge1 N1 C1 N2 -3.3(10) . . . . ?
Ge1 N1 C1 C6 178.6(11) . . . . ?
Ge1 N1 C12 C13 -101.7(13) . . . . ?
Ge1 N1 C12 C14 136.2(11) . . . . ?
Ge1 N1 C12 C15 16.5(16) . . . . ?
Ge1 N2 C1 N1 3.3(10) . . . . ?
Ge1 N2 C1 C6 -178.6(11) . . . . ?
Ge1 N2 C2 C3 -18.6(17) . . . . ?
Ge1 N2 C2 C4 -138.5(10) . . . . ?
Ge1 N2 C2 C5 99.6(13) . . . . ?
Ge2 O2 B22 F4 -81.5(14) . . . . ?
Ge2 O2 B22 F5 158.1(8) . . . . ?
Ge2 O2 B22 F6 37.2(15) . . . . ?
Ge2 N5 C29 C30 4.2(16) . . . . ?
Ge2 N5 C29 C31 -113.3(12) . . . . ?
Ge2 N5 C29 C32 123.8(12) . . . . ?
Ge2 N5 C33 N6 -4.8(9) . . . . ?
Ge2 N5 C33 C38 173.2(10) . . . . ?
Ge2 N6 C33 N5 4.8(9) . . . . ?
Ge2 N6 C33 C38 -173.2(11) . . . . ?
Ge2 N6 C34 C35 -18.7(15) . . . . ?
Ge2 N6 C34 C36 -137.6(10) . . . . ?
Ge2 N6 C34 C37 99.5(12) . . . . ?
O1 Ge1 N3 Si1 176.1(6) . . . . ?
O1 Ge1 N3 Si2 -1.1(7) . . . . ?
O2 Ge2 N4 Si3 -4.4(7) . . . . ?
O2 Ge2 N4 Si4 172.3(6) . . . . ?
O2 Ge2 N5 C29 73.0(12) . . . . ?
O2 Ge2 N5 C33 -102.7(7) . . . . ?
N1 Ge1 O1 B1 27.6(14) . . . . ?
N1 Ge1 N3 Si1 -45.5(9) . . . . ?
N1 Ge1 N3 Si2 137.3(6) . . . . ?
N1 C1 C6 C7 -80.1(18) . . . . ?
N1 C1 C6 C11 92.1(17) . . . . ?
N2 Ge1 O1 B1 -49.7(14) . . . . ?
N2 Ge1 N3 Si1 37.7(8) . . . . ?
N2 Ge1 N3 Si2 -139.5(6) . . . . ?
N2 C1 C6 C7 102.0(16) . . . . ?
N2 C1 C6 C11 -85.8(17) . . . . ?
N3 Ge1 O1 B1 168.5(12) . . . . ?
N4 Ge2 O2 B22 155.4(10) . . . . ?
N4 Ge2 N5 C29 -63.1(12) . . . . ?
N4 Ge2 N5 C33 121.2(7) . . . . ?
N5 Ge2 O2 B22 15.4(11) . . . . ?
N5 Ge2 N4 Si3 134.5(5) . . . . ?
N5 Ge2 N4 Si4 -48.9(8) . . . . ?
N5 C33 C38 C39 -88.8(16) . . . . ?
N5 C33 C38 C43 87.6(16) . . . . ?
N6 Ge2 O2 B22 -62.3(11) . . . . ?
N6 Ge2 N4 Si3 -141.8(5) . . . . ?
N6 Ge2 N4 Si4 34.8(9) . . . . ?
N6 Ge2 N5 C29 179.2(12) . . . . ?
N6 Ge2 N5 C33 3.5(7) . . . . ?
N6 C33 C38 C39 88.9(16) . . . . ?
N6 C33 C38 C43 -94.7(16) . . . . ?
C1 Ge1 O1 B1 -10.8(14) . . . . ?
C1 Ge1 N3 Si1 -4.7(10) . . . . ?
C1 Ge1 N3 Si2 178.2(5) . . . . ?
C1 N1 C12 C13 71.2(18) . . . . ?
C1 N1 C12 C14 -50.9(19) . . . . ?
C1 N1 C12 C15 -170.7(13) . . . . ?
C1 N2 C2 C3 -175.4(13) . . . . ?
C1 N2 C2 C4 64.7(17) . . . . ?
C1 N2 C2 C5 -57.2(18) . . . . ?
C1 C6 C7 C8 173.3(13) . . . . ?
C1 C6 C11 C10 -174.9(13) . . . . ?
C2 N2 C1 Ge1 163.6(15) . . . . ?
C2 N2 C1 N1 166.9(12) . . . . ?
C2 N2 C1 C6 -15(2) . . . . ?
C6 C7 C8 C9 0(2) . . . . ?
C7 C6 C11 C10 -3(2) . . . . ?
C7 C8 C9 C10 1(2) . . . . ?
C8 C9 C10 C11 -2(2) . . . . ?
C9 C10 C11 C6 3(2) . . . . ?
C11 C6 C7 C8 1(2) . . . . ?
C12 N1 C1 Ge1 -174.9(17) . . . . ?
C12 N1 C1 N2 -178.2(13) . . . . ?
C12 N1 C1 C6 4(2) . . . . ?
C16 Si1 N3 Ge1 0.7(9) . . . . ?
C16 Si1 N3 Si2 177.7(7) . . . . ?
C17 Si1 N3 Ge1 117.7(8) . . . . ?
C17 Si1 N3 Si2 -65.4(9) . . . . ?
C18 Si1 N3 Ge1 -117.4(8) . . . . ?
C18 Si1 N3 Si2 59.6(9) . . . . ?
C19 Si2 N3 Ge1 -56.6(8) . . . . ?
C19 Si2 N3 Si1 126.2(8) . . . . ?
C20 Si2 N3 Ge1 66.7(8) . . . . ?
C20 Si2 N3 Si1 -110.4(8) . . . . ?
C21 Si2 N3 Ge1 -174.0(7) . . . . ?
C21 Si2 N3 Si1 8.9(10) . . . . ?
C23 Si3 N4 Ge2 -172.3(6) . . . . ?
C23 Si3 N4 Si4 11.1(10) . . . . ?
C24 Si3 N4 Ge2 -57.0(8) . . . . ?
C24 Si3 N4 Si4 126.4(8) . . . . ?
C25 Si3 N4 Ge2 66.7(8) . . . . ?
C25 Si3 N4 Si4 -109.9(8) . . . . ?
C26 Si4 N4 Ge2 -116.7(7) . . . . ?
C26 Si4 N4 Si3 59.6(9) . . . . ?
C27 Si4 N4 Ge2 0.7(9) . . . . ?
C27 Si4 N4 Si3 177.0(8) . . . . ?
C28 Si4 N4 Ge2 117.9(7) . . . . ?
C28 Si4 N4 Si3 -65.8(8) . . . . ?
C29 N5 C33 Ge2 -176.0(15) . . . . ?
C29 N5 C33 N6 179.2(11) . . . . ?
C29 N5 C33 C38 -3(2) . . . . ?
C33 Ge2 O2 B22 -23.7(11) . . . . ?
C33 Ge2 N4 Si3 174.7(5) . . . . ?
C33 Ge2 N4 Si4 -8.7(10) . . . . ?
C33 Ge2 N5 C29 175.7(15) . . . . ?
C33 N5 C29 C30 178.4(13) . . . . ?
C33 N5 C29 C31 60.9(17) . . . . ?
C33 N5 C29 C32 -62.0(17) . . . . ?
C33 N6 C34 C35 -178.4(12) . . . . ?
C33 N6 C34 C36 62.8(17) . . . . ?
C33 N6 C34 C37 -60.1(17) . . . . ?
C33 C38 C39 C40 177.2(12) . . . . ?
C33 C38 C43 C42 -175.7(12) . . . . ?
C34 N6 C33 Ge2 165.8(14) . . . . ?
C34 N6 C33 N5 170.6(11) . . . . ?
C34 N6 C33 C38 -7(2) . . . . ?
C38 C39 C40 C41 -1(2) . . . . ?
C39 C38 C43 C42 1(2) . . . . ?
C39 C40 C41 C42 -1(3) . . . . ?
C40 C41 C42 C43 2(2) . . . . ?
C41 C42 C43 C38 -2(2) . . . . ?
C43 C38 C39 C40 1(2) . . . . ?
